data_4311973
loop_
_publ_author_name
Kong
'Dmitri G. Medvedev'
'Abraham Clearfield'

_publ_section_title
;
 DOTP-Manganese and -Nickel Complexes: from a Tetrahedral Network with
 12-Membered Rings to an Ionic Phosphonate
;
_journal_name_full 'Inorganic Chemistry'
_journal_page_first 7308
_journal_page_last 7314
_journal_paper_doi 10.1021/ic040076m
_journal_volume 43
_journal_year 2004
_chemical_formula_sum 'C12 H40 N4 Ni2 O18 P4'
_chemical_formula_weight 769.78
_chemical_name_systematic
;
  ?
;
_space_group_IT_number 15
_symmetry_cell_setting monoclinic
_symmetry_space_group_name_Hall '-C 2yc'
_symmetry_space_group_name_H-M 'C 1 2/c 1'
_atom_sites_solution_hydrogens geom
_atom_sites_solution_primary direct
_atom_sites_solution_secondary difmap
_audit_creation_method SHELXL-97
_cell_angle_alpha 90.00
_cell_angle_beta 90.3660(10)
_cell_angle_gamma 90.00
_cell_formula_units_Z 4
_cell_length_a 21.5524(14)
_cell_length_b 6.7015(5)
_cell_length_c 18.6491(12)
_cell_measurement_temperature 383(2)
_cell_volume 2693.5(3)
_computing_cell_refinement 'Bruker SMART'
_computing_data_collection 'Bruker SMART'
_computing_data_reduction 'Bruker SAINT'
_computing_molecular_graphics 'Bruker SHELXTL'
_computing_publication_material 'Bruker SHELXTL'
_computing_structure_refinement 'SHELXL-97 (Sheldrick, 1997)'
_computing_structure_solution 'SHELXS-97 (Sheldrick, 1990)'
_diffrn_ambient_temperature 383(2)
_diffrn_measured_fraction_theta_full 0.929
_diffrn_measured_fraction_theta_max 0.929
_diffrn_measurement_device_type 'CCD area detector'
_diffrn_measurement_method 'phi and omega scans'
_diffrn_radiation_monochromator graphite
_diffrn_radiation_source 'fine-focus sealed tube'
_diffrn_radiation_type MoK\a
_diffrn_radiation_wavelength 0.71073
_diffrn_reflns_av_R_equivalents 0.0180
_diffrn_reflns_av_sigmaI/netI 0.0197
_diffrn_reflns_limit_h_max 27
_diffrn_reflns_limit_h_min -27
_diffrn_reflns_limit_k_max 8
_diffrn_reflns_limit_k_min -5
_diffrn_reflns_limit_l_max 21
_diffrn_reflns_limit_l_min -24
_diffrn_reflns_number 8135
_diffrn_reflns_theta_full 28.31
_diffrn_reflns_theta_max 28.31
_diffrn_reflns_theta_min 2.18
_exptl_absorpt_coefficient_mu 1.724
_exptl_absorpt_correction_type none
_exptl_crystal_colour green
_exptl_crystal_density_diffrn 1.898
_exptl_crystal_density_meas 0
_exptl_crystal_density_method 'not measured'
_exptl_crystal_description cubic
_exptl_crystal_F_000 1600
_refine_diff_density_max 1.313
_refine_diff_density_min -0.576
_refine_diff_density_rms 0.104
_refine_ls_extinction_method none
_refine_ls_goodness_of_fit_ref 1.115
_refine_ls_hydrogen_treatment mixed
_refine_ls_matrix_type full
_refine_ls_number_parameters 185
_refine_ls_number_reflns 3109
_refine_ls_number_restraints 0
_refine_ls_restrained_S_all 1.115
_refine_ls_R_factor_all 0.0397
_refine_ls_R_factor_gt 0.0371
_refine_ls_shift/su_max 0.002
_refine_ls_shift/su_mean 0.000
_refine_ls_structure_factor_coef Fsqd
_refine_ls_weighting_details 'calc w=1/[\s^2^(Fo^2^)+(0.0501P)^2^+8.2087P] where P=(Fo^2^+2Fc^2^)/3'
_refine_ls_weighting_scheme calc
_refine_ls_wR_factor_gt 0.0934
_refine_ls_wR_factor_ref 0.0957
_reflns_number_gt 2860
_reflns_number_total 3109
_reflns_threshold_expression >2sigma(I)
_cod_data_source_file ic040076m_1.cif
_cod_data_source_block sol
_cod_depositor_comments
;
The following automatic conversions were performed:
'_symmetry_cell_setting' value 'Monoclinic' changed to 'monoclinic'
according to '/home/saulius/struct/CIF-dictionaries/cif_core.dic'
dictionary named 'cif_core.dic' version 2.4.1 from 2010-06-29.

Automatic conversion script
Id: cif_fix_enum 1527 2010-12-29 10:47:43Z saulius 
;
_cod_database_code 4311973

loop_
_symmetry_equiv_pos_as_xyz
'x, y, z'
'-x, y, -z+1/2'
'x+1/2, y+1/2, z'
'-x+1/2, y+1/2, -z+1/2'
'-x, -y, -z'
'x, -y, z-1/2'
'-x+1/2, -y+1/2, -z'
'x+1/2, -y+1/2, z-1/2'

loop_
_atom_site_label
_atom_site_type_symbol
_atom_site_fract_x
_atom_site_fract_y
_atom_site_fract_z
_atom_site_U_iso_or_equiv
_atom_site_adp_type
_atom_site_occupancy
_atom_site_symmetry_multiplicity
_atom_site_calc_flag
_atom_site_refinement_flags
_atom_site_disorder_assembly
_atom_site_disorder_group
Ni1 Ni 0.5000 0.14176(6) 0.2500 0.01326(12) Uani 1 2 d S . .
Ni2 Ni 0.2500 0.7500 0.0000 0.01487(12) Uani 1 2 d S . .
P1 P 0.52035(3) 0.32565(9) 0.09752(3) 0.01540(14) Uani 1 1 d . . .
P2 P 0.29814(3) 0.27998(9) 0.16765(3) 0.01372(14) Uani 1 1 d . . .
O1 O 0.51332(8) 0.3683(2) 0.17634(9) 0.0176(3) Uani 1 1 d . . .
O2 O 0.56599(7) 0.4488(3) 0.05562(9) 0.0187(3) Uani 1 1 d . . .
O3 O 0.45495(8) 0.3396(3) 0.05929(9) 0.0219(4) Uani 1 1 d . . .
H3C H 0.4574 0.4129 0.0242 0.033 Uiso 1 1 calc R . .
O4 O 0.25569(7) 0.1160(3) 0.19354(9) 0.0180(3) Uani 1 1 d . . .
O5 O 0.30566(7) 0.2801(2) 0.08744(9) 0.0164(3) Uani 1 1 d . . .
O6 O 0.27437(8) 0.4945(2) 0.18734(9) 0.0181(3) Uani 1 1 d . . .
H6B H 0.2672 0.5000 0.2304 0.027 Uiso 1 1 calc R . .
O7 O 0.20809(8) 0.4794(3) 0.01911(9) 0.0183(3) Uani 1 1 d . . .
H7A H 0.1977 0.4051 -0.0158 0.018(7) Uiso 1 1 d R . .
H7B H 0.2340 0.4016 0.0417 0.026(8) Uiso 1 1 d R . .
O8 O 0.22873(8) 0.8042(3) 0.10582(9) 0.0201(3) Uani 1 1 d . . .
H8B H 0.2399 0.9210 0.1180 0.024 Uiso 1 1 d R . .
H8C H 0.2466 0.7201 0.1331 0.024 Uiso 1 1 d R . .
O9 O 0.33520(8) 0.6392(3) 0.02933(9) 0.0188(3) Uani 1 1 d . . .
H9B H 0.3599 0.6427 -0.0060 0.023 Uiso 1 1 d R . .
H9C H 0.3318 0.5190 0.0433 0.023 Uiso 1 1 d R . .
N1 N 0.52273(8) -0.0508(3) 0.15937(10) 0.0154(4) Uani 1 1 d . . .
N2 N 0.40586(8) 0.0754(3) 0.21895(10) 0.0140(4) Uani 1 1 d . . .
C1 C 0.54434(11) 0.0661(4) 0.09562(12) 0.0185(4) Uani 1 1 d . . .
H1A H 0.5281 0.0043 0.0524 0.022 Uiso 1 1 calc R . .
H1B H 0.5893 0.0602 0.0936 0.022 Uiso 1 1 calc R . .
C2 C 0.46547(10) -0.1628(3) 0.14247(13) 0.0172(4) Uani 1 1 d . . .
H2B H 0.4613 -0.2737 0.1755 0.021 Uiso 1 1 calc R . .
H2C H 0.4680 -0.2165 0.0943 0.021 Uiso 1 1 calc R . .
C3 C 0.40891(10) -0.0277(3) 0.14813(12) 0.0161(4) Uani 1 1 d . . .
H3D H 0.4103 0.0714 0.1103 0.019 Uiso 1 1 calc R . .
H3E H 0.3716 -0.1068 0.1413 0.019 Uiso 1 1 calc R . .
C4 C 0.57409(10) -0.1808(4) 0.18497(12) 0.0174(4) Uani 1 1 d . . .
H4D H 0.5934 -0.2461 0.1445 0.021 Uiso 1 1 calc R . .
H4E H 0.5578 -0.2830 0.2165 0.021 Uiso 1 1 calc R . .
C5 C 0.37792(10) -0.0554(3) 0.27485(12) 0.0167(4) Uani 1 1 d . . .
H5B H 0.3480 -0.1437 0.2522 0.020 Uiso 1 1 calc R . .
H5C H 0.3559 0.0271 0.3090 0.020 Uiso 1 1 calc R . .
C6 C 0.37278(10) 0.2693(3) 0.21302(12) 0.0152(4) Uani 1 1 d . . .
H6C H 0.4002 0.3618 0.1889 0.018 Uiso 1 1 calc R . .
H6A H 0.3670 0.3196 0.2613 0.018 Uiso 1 1 calc R . .

loop_
_atom_site_aniso_label
_atom_site_aniso_U_11
_atom_site_aniso_U_22
_atom_site_aniso_U_33
_atom_site_aniso_U_23
_atom_site_aniso_U_13
_atom_site_aniso_U_12
Ni1 0.0142(2) 0.0123(2) 0.0133(2) 0.000 -0.00080(14) 0.000
Ni2 0.0163(2) 0.0133(2) 0.0150(2) -0.00018(14) -0.00092(15) 0.00127(14)
P1 0.0167(3) 0.0149(3) 0.0146(3) 0.0008(2) 0.0003(2) 0.0003(2)
P2 0.0144(3) 0.0133(3) 0.0134(3) 0.0004(2) -0.0006(2) 0.0005(2)
O1 0.0214(8) 0.0149(8) 0.0167(8) 0.0009(6) 0.0011(6) 0.0002(6)
O2 0.0192(8) 0.0204(8) 0.0166(7) 0.0035(6) 0.0016(6) -0.0004(6)
O3 0.0188(8) 0.0248(9) 0.0221(8) 0.0085(7) -0.0030(6) -0.0004(7)
O4 0.0188(8) 0.0186(8) 0.0166(7) 0.0009(6) -0.0012(6) -0.0033(6)
O5 0.0182(8) 0.0163(8) 0.0147(7) 0.0009(6) -0.0008(6) 0.0013(6)
O6 0.0229(8) 0.0166(8) 0.0149(7) -0.0002(6) 0.0012(6) 0.0048(6)
O7 0.0227(8) 0.0154(8) 0.0168(7) -0.0011(6) -0.0037(6) 0.0006(6)
O8 0.0272(9) 0.0154(8) 0.0176(8) 0.0004(6) -0.0005(7) 0.0004(7)
O9 0.0179(8) 0.0169(8) 0.0216(8) 0.0030(6) 0.0008(6) 0.0011(6)
N1 0.0142(8) 0.0136(9) 0.0184(9) -0.0004(7) -0.0015(7) 0.0010(7)
N2 0.0146(8) 0.0116(9) 0.0157(8) 0.0001(7) -0.0008(7) 0.0005(7)
C1 0.0209(11) 0.0164(11) 0.0181(10) -0.0009(9) -0.0010(8) 0.0012(9)
C2 0.0172(10) 0.0155(10) 0.0189(10) -0.0040(8) -0.0027(8) 0.0003(8)
C3 0.0171(10) 0.0150(10) 0.0162(10) -0.0010(8) -0.0020(8) -0.0002(8)
C4 0.0177(10) 0.0149(11) 0.0197(10) -0.0030(9) -0.0032(8) 0.0026(8)
C5 0.0160(10) 0.0163(10) 0.0178(10) 0.0034(8) -0.0003(8) -0.0016(8)
C6 0.0148(10) 0.0136(10) 0.0171(10) -0.0005(8) -0.0021(8) 0.0006(8)

loop_
_atom_type_symbol
_atom_type_description
_atom_type_scat_dispersion_real
_atom_type_scat_dispersion_imag
_atom_type_scat_source
C C 0.0033 0.0016 'International Tables Vol C Tables 4.2.6.8 and 6.1.1.4'
H H 0.0000 0.0000 'International Tables Vol C Tables 4.2.6.8 and 6.1.1.4'
N N 0.0061 0.0033 'International Tables Vol C Tables 4.2.6.8 and 6.1.1.4'
O O 0.0106 0.0060 'International Tables Vol C Tables 4.2.6.8 and 6.1.1.4'
P P 0.1023 0.0942 'International Tables Vol C Tables 4.2.6.8 and 6.1.1.4'
Ni Ni 0.3393 1.1124 'International Tables Vol C Tables 4.2.6.8 and 6.1.1.4'

loop_
_geom_angle_atom_site_label_1
_geom_angle_atom_site_label_2
_geom_angle_atom_site_label_3
_geom_angle
_geom_angle_site_symmetry_1
_geom_angle_site_symmetry_3
_geom_angle_publ_flag
O1 Ni1 O1 85.59(9) 2_655 . ?
O1 Ni1 N2 101.28(7) 2_655 . ?
O1 Ni1 N2 96.17(7) . . ?
O1 Ni1 N2 96.17(7) 2_655 2_655 ?
O1 Ni1 N2 101.28(7) . 2_655 ?
N2 Ni1 N2 156.16(10) . 2_655 ?
O1 Ni1 N1 168.53(7) 2_655 . ?
O1 Ni1 N1 83.50(7) . . ?
N2 Ni1 N1 83.43(7) . . ?
N2 Ni1 N1 82.56(7) 2_655 . ?
O1 Ni1 N1 83.50(7) 2_655 2_655 ?
O1 Ni1 N1 168.53(7) . 2_655 ?
N2 Ni1 N1 82.56(7) . 2_655 ?
N2 Ni1 N1 83.43(7) 2_655 2_655 ?
N1 Ni1 N1 107.60(10) . 2_655 ?
O9 Ni2 O9 180.00(10) 7_565 . ?
O9 Ni2 O7 88.40(7) 7_565 . ?
O9 Ni2 O7 91.60(7) . . ?
O9 Ni2 O7 91.60(7) 7_565 7_565 ?
O9 Ni2 O7 88.40(7) . 7_565 ?
O7 Ni2 O7 180.00(9) . 7_565 ?
O9 Ni2 O8 90.72(7) 7_565 7_565 ?
O9 Ni2 O8 89.28(7) . 7_565 ?
O7 Ni2 O8 96.38(7) . 7_565 ?
O7 Ni2 O8 83.62(7) 7_565 7_565 ?
O9 Ni2 O8 89.28(7) 7_565 . ?
O9 Ni2 O8 90.72(7) . . ?
O7 Ni2 O8 83.62(7) . . ?
O7 Ni2 O8 96.38(7) 7_565 . ?
O8 Ni2 O8 180.00(13) 7_565 . ?
O2 P1 O1 118.20(10) . . ?
O2 P1 O3 108.51(9) . . ?
O1 P1 O3 109.54(10) . . ?
O2 P1 C1 109.14(10) . . ?
O1 P1 C1 103.37(10) . . ?
O3 P1 C1 107.56(10) . . ?
O5 P2 O4 112.77(9) . . ?
O5 P2 O6 105.61(9) . . ?
O4 P2 O6 113.08(9) . . ?
O5 P2 C6 111.26(10) . . ?
O4 P2 C6 111.05(10) . . ?
O6 P2 C6 102.51(10) . . ?
P1 O1 Ni1 121.62(10) . . ?
C2 N1 C4 112.98(18) . . ?
C2 N1 C1 111.07(18) . . ?
C4 N1 C1 109.05(17) . . ?
C2 N1 Ni1 105.91(13) . . ?
C4 N1 Ni1 105.55(13) . . ?
C1 N1 Ni1 112.17(14) . . ?
C6 N2 C5 111.73(17) . . ?
C6 N2 C3 111.28(17) . . ?
C5 N2 C3 111.49(17) . . ?
C6 N2 Ni1 106.88(13) . . ?
C5 N2 Ni1 108.50(13) . . ?
C3 N2 Ni1 106.67(13) . . ?
N1 C1 P1 113.25(15) . . ?
N1 C2 C3 110.56(18) . . ?
N2 C3 C2 112.11(18) . . ?
N1 C4 C5 109.67(19) . 2_655 ?
N2 C5 C4 113.04(18) . 2_655 ?
N2 C6 P2 119.53(15) . . ?

loop_
_geom_bond_atom_site_label_1
_geom_bond_atom_site_label_2
_geom_bond_distance
_geom_bond_site_symmetry_2
_geom_bond_publ_flag
Ni1 O1 2.0684(16) 2_655 ?
Ni1 O1 2.0684(17) . ?
Ni1 N2 2.1527(18) . ?
Ni1 N2 2.1527(18) 2_655 ?
Ni1 N1 2.1844(19) . ?
Ni1 N1 2.1844(19) 2_655 ?
Ni2 O9 2.0517(16) 7_565 ?
Ni2 O9 2.0517(16) . ?
Ni2 O7 2.0580(17) . ?
Ni2 O7 2.0580(17) 7_565 ?
Ni2 O8 2.0611(17) 7_565 ?
Ni2 O8 2.0611(17) . ?
P1 O2 1.5063(17) . ?
P1 O1 1.5060(17) . ?
P1 O3 1.5784(17) . ?
P1 C1 1.815(2) . ?
P2 O5 1.5057(16) . ?
P2 O4 1.5112(17) . ?
P2 O6 1.5705(17) . ?
P2 C6 1.814(2) . ?
N1 C2 1.477(3) . ?
N1 C4 1.485(3) . ?
N1 C1 1.500(3) . ?
N2 C6 1.486(3) . ?
N2 C5 1.492(3) . ?
N2 C3 1.492(3) . ?
C2 C3 1.523(3) . ?
C4 C5 1.525(3) 2_655 ?
C5 C4 1.525(3) 2_655 ?

loop_
_geom_hbond_atom_site_label_D
_geom_hbond_atom_site_label_H
_geom_hbond_atom_site_label_A
_geom_hbond_distance_DH
_geom_hbond_distance_HA
_geom_hbond_distance_DA
_geom_hbond_angle_DHA
_geom_hbond_site_symmetry_A
O3 H3C O2 0.82 1.82 2.607(2) 159.6 5_665
O6 H6B O4 0.82 1.69 2.457(2) 154.0 4
O7 H7A O5 0.85 1.83 2.656(2) 166.0 7
O7 H7B O5 0.87 1.94 2.792(2) 166.2 .
O8 H8B O4 0.85 1.95 2.714(2) 149.2 1_565
O8 H8C O6 0.85 1.91 2.751(2) 168.4 .
O9 H9B O2 0.85 1.95 2.727(2) 151.4 5_665
O9 H9C O5 0.85 1.89 2.717(2) 164.5 .

loop_
_geom_torsion_atom_site_label_1
_geom_torsion_atom_site_label_2
_geom_torsion_atom_site_label_3
_geom_torsion_atom_site_label_4
_geom_torsion
_geom_torsion_site_symmetry_1
_geom_torsion_site_symmetry_2
_geom_torsion_site_symmetry_3
_geom_torsion_site_symmetry_4
_geom_torsion_publ_flag
O2 P1 O1 Ni1 -142.16(10) . . . . ?
O3 P1 O1 Ni1 92.91(12) . . . . ?
C1 P1 O1 Ni1 -21.50(14) . . . . ?
O1 Ni1 O1 P1 -173.19(15) 2_655 . . . ?
N2 Ni1 O1 P1 -72.29(12) . . . . ?
N2 Ni1 O1 P1 91.39(12) 2_655 . . . ?
N1 Ni1 O1 P1 10.34(11) . . . . ?
N1 Ni1 O1 P1 -155.3(3) 2_655 . . . ?
O1 Ni1 N1 C2 -131.5(3) 2_655 . . . ?
O1 Ni1 N1 C2 -113.55(14) . . . . ?
N2 Ni1 N1 C2 -16.54(14) . . . . ?
N2 Ni1 N1 C2 144.13(15) 2_655 . . . ?
N1 Ni1 N1 C2 63.48(13) 2_655 . . . ?
O1 Ni1 N1 C4 108.4(3) 2_655 . . . ?
O1 Ni1 N1 C4 126.40(14) . . . . ?
N2 Ni1 N1 C4 -136.59(14) . . . . ?
N2 Ni1 N1 C4 24.08(14) 2_655 . . . ?
N1 Ni1 N1 C4 -56.57(12) 2_655 . . . ?
O1 Ni1 N1 C1 -10.2(4) 2_655 . . . ?
O1 Ni1 N1 C1 7.77(14) . . . . ?
N2 Ni1 N1 C1 104.78(15) . . . . ?
N2 Ni1 N1 C1 -94.56(14) 2_655 . . . ?
N1 Ni1 N1 C1 -175.20(16) 2_655 . . . ?
O1 Ni1 N2 C6 40.11(14) 2_655 . . . ?
O1 Ni1 N2 C6 -46.60(14) . . . . ?
N2 Ni1 N2 C6 176.39(14) 2_655 . . . ?
N1 Ni1 N2 C6 -129.30(14) . . . . ?
N1 Ni1 N2 C6 121.92(14) 2_655 . . . ?
O1 Ni1 N2 C5 -80.52(14) 2_655 . . . ?
O1 Ni1 N2 C5 -167.23(14) . . . . ?
N2 Ni1 N2 C5 55.76(13) 2_655 . . . ?
N1 Ni1 N2 C5 110.07(14) . . . . ?
N1 Ni1 N2 C5 1.29(14) 2_655 . . . ?
O1 Ni1 N2 C3 159.25(13) 2_655 . . . ?
O1 Ni1 N2 C3 72.53(14) . . . . ?
N2 Ni1 N2 C3 -64.48(13) 2_655 . . . ?
N1 Ni1 N2 C3 -10.16(14) . . . . ?
N1 Ni1 N2 C3 -118.95(14) 2_655 . . . ?
C2 N1 C1 P1 97.49(19) . . . . ?
C4 N1 C1 P1 -137.36(16) . . . . ?
Ni1 N1 C1 P1 -20.81(19) . . . . ?
O2 P1 C1 N1 153.19(15) . . . . ?
O1 P1 C1 N1 26.56(18) . . . . ?
O3 P1 C1 N1 -89.28(17) . . . . ?
C4 N1 C2 C3 155.57(18) . . . . ?
C1 N1 C2 C3 -81.5(2) . . . . ?
Ni1 N1 C2 C3 40.5(2) . . . . ?
C6 N2 C3 C2 151.99(18) . . . . ?
C5 N2 C3 C2 -82.5(2) . . . . ?
Ni1 N2 C3 C2 35.8(2) . . . . ?
N1 C2 C3 N2 -53.6(2) . . . . ?
C2 N1 C4 C5 -160.34(19) . . . 2_655 ?
C1 N1 C4 C5 75.6(2) . . . 2_655 ?
Ni1 N1 C4 C5 -45.1(2) . . . 2_655 ?
C6 N2 C5 C4 -144.59(19) . . . 2_655 ?
C3 N2 C5 C4 90.2(2) . . . 2_655 ?
Ni1 N2 C5 C4 -27.0(2) . . . 2_655 ?
C5 N2 C6 P2 -76.1(2) . . . . ?
C3 N2 C6 P2 49.2(2) . . . . ?
Ni1 N2 C6 P2 165.34(11) . . . . ?
O5 P2 C6 N2 -78.70(19) . . . . ?
O4 P2 C6 N2 47.8(2) . . . . ?
O6 P2 C6 N2 168.84(16) . . . . ?
